data_4344314
loop_
_publ_author_name
'la Placa, S.J.'
'Hamilton, W.C.'
'Ibers, J.A.'

_publ_section_title
;
 Crystal and molecular structure of manganese pentacarbonyl hydride
;
_journal_name_full 'Inorganic Chemistry'
_journal_page_first 1491
_journal_page_last 1495
_journal_volume 3
_journal_year 1964
_chemical_formula_sum 'C5 H Mn O5'
_chemical_name_systematic '(Mn (C O)5) H'
_space_group_crystal_system monoclinic
_space_group_IT_number 15
_space_group_name_Hall '-I 2ya'
_space_group_name_H-M_alt 'I 1 2/a 1'
_cell_angle_alpha 90
_cell_angle_beta 93.3
_cell_angle_gamma 90
_cell_formula_units_Z 8
_cell_length_a 12.18
_cell_length_b 6.35
_cell_length_c 19.2
_cell_volume 1482.523
_citation_journal_id_ASTM INOCAJ
_cod_data_source_file laPlaca_INOCAJ_1964_1954.cif
_cod_data_source_block C5H1Mn1O5
_cod_original_formula_sum 'C5 H1 Mn1 O5'
_cod_database_code 4344314

loop_
_space_group_symop_id
_space_group_symop_operation_xyz
1 x,y,z
2 -x+1/2,y,-z
3 -x,-y,-z
4 x-1/2,-y,z
5 x+1/2,y+1/2,z+1/2
6 -x+1,y+1/2,-z+1/2
7 -x+1/2,-y+1/2,-z+1/2
8 x,-y+1/2,z+1/2

loop_
_atom_site_label
_atom_site_type_symbol
_atom_site_fract_x
_atom_site_fract_y
_atom_site_fract_z
_atom_site_occupancy
_atom_site_U_iso_or_equiv
C3 C+2 -0.1237 0.4812 0.0664 1 0.0
O3 O-2 -0.1108 0.6156 0.0291 1 0.0
Mn1 Mn+1 -0.15152 0.2554 0.12285 1 0.0
O1 O-2 -0.0542 0.4377 0.2537 1 0.0
O2 O-2 -0.2197 -0.1587 0.1781 1 0.0
C1 C+2 -0.0913 0.3666 0.2037 1 0.0
C2 C+2 -0.194 -0.0005 0.1589 1 0.0
O4 O-2 0.0522 0.0474 0.0792 1 0.0
O5 O-2 -0.377 0.4204 0.1349 1 0.0
C4 C+2 -0.0247 0.1283 0.0963 1 0.0
C5 C+2 -0.2906 0.3563 0.1315 1 0.0
